data_9014960
loop_
_publ_author_name
'Guven, N.'

_publ_section_title
;
 The crystal structures of 2M1 phengite and 2M1 muscovite
 Note: sample 2M1 muscovite
;
_journal_name_full 'Zeitschrift fur Kristallographie'
_journal_page_first 196
_journal_page_last 212
_journal_volume 134
_journal_year 1971
_chemical_compound_source 'pegmatite in Georgia, USA'
_chemical_formula_sum 'Al2.9 Fe0.04 H2 K0.86 Mg0.06 Na0.1 O12 Si3'
_chemical_name_mineral Muscovite
_space_group_IT_number 15
_symmetry_space_group_name_Hall '-C 2yc'
_symmetry_space_group_name_H-M 'C 1 2/c 1'
_cell_angle_alpha 90
_cell_angle_beta 95.757
_cell_angle_gamma 90
_cell_formula_units_Z 4
_cell_length_a 5.1906
_cell_length_b 9.0080
_cell_length_c 20.0470
_cell_volume 932.608
_database_code_amcsd 0019602
_exptl_crystal_density_diffrn 2.821
_cod_original_formula_sum 'K.86 Na.1 Al2.9 Fe.04 Mg.06 Si3 O12 H2'
_cod_database_code 9014960

loop_
_space_group_symop_operation_xyz
x,y,z
1/2+x,1/2+y,z
x,-y,1/2+z
1/2+x,1/2-y,1/2+z
-x,y,1/2-z
1/2-x,1/2+y,1/2-z
-x,-y,-z
1/2-x,1/2-y,-z

loop_
_atom_site_aniso_label
_atom_site_aniso_U_11
_atom_site_aniso_U_22
_atom_site_aniso_U_33
_atom_site_aniso_U_12
_atom_site_aniso_U_13
_atom_site_aniso_U_23
K 0.02175 0.02055 0.01814 0.00000 0.00209 0.00000
Na 0.02175 0.02055 0.01814 0.00000 0.00209 0.00000
Al 0.00595 0.00370 0.00746 -0.00007 0.00104 0.00127
Fe 0.00595 0.00370 0.00746 -0.00007 0.00104 0.00127
Mg 0.00595 0.00370 0.00746 -0.00007 0.00104 0.00127
AlT1 0.00635 0.00617 0.00746 0.00047 0.00052 0.00000
SiT1 0.00635 0.00617 0.00746 0.00047 0.00052 0.00000
AlT2 0.00662 0.00617 0.00826 -0.00024 0.00104 0.00000
SiT2 0.00662 0.00617 0.00826 -0.00024 0.00104 0.00000
Oa 0.00811 0.01110 0.01209 0.00094 0.00052 0.00273
Ob 0.00946 0.00822 0.01209 0.00047 0.00052 0.00000
Oc 0.01621 0.01274 0.01411 0.00141 0.00261 0.00000
Od 0.01757 0.02014 0.01411 0.00236 0.00417 0.00273
Oe 0.01757 0.01398 0.01209 0.00094 -0.00104 -0.00455
O-H 0.01081 0.00822 0.00806 0.00047 -0.00104 -0.00273

loop_
_atom_site_label
_atom_site_fract_x
_atom_site_fract_y
_atom_site_fract_z
_atom_site_occupancy
_atom_site_U_iso_or_equiv
_atom_site_type_symbol
_atom_site_attached_hydrogens
K 0.00000 0.09850 0.25000 0.86000 0.02026 K 0
Na 0.00000 0.09850 0.25000 0.10000 0.02026 Na 0
Al 0.24960 0.08340 0.99990 0.95000 0.00595 Al 0
Fe 0.24960 0.08340 0.99990 0.02000 0.00595 Fe 0
Mg 0.24960 0.08340 0.99990 0.03000 0.00595 Mg 0
AlT1 0.96480 0.42950 0.13550 0.25000 0.00684 Al 0
SiT1 0.96480 0.42950 0.13550 0.75000 0.00684 Si 0
AlT2 0.45100 0.25840 0.13550 0.25000 0.00684 Al 0
SiT2 0.45100 0.25840 0.13550 0.75000 0.00684 Si 0
Oa 0.96130 0.44350 0.05400 1.00000 0.01064 O 0
Ob 0.38500 0.25190 0.05370 1.00000 0.00975 O 0
Oc 0.41740 0.09300 0.16850 1.00000 0.01355 O 0
Od 0.75130 0.31100 0.15750 1.00000 0.01697 O 0
Oe 0.25220 0.37050 0.16890 1.00000 0.01482 O 0
O-H 0.95640 0.06300 0.05050 1.00000 0.00950 O 1

loop_
_cod_changelog_entry_id
_cod_changelog_entry_author
_cod_changelog_entry_date
_cod_changelog_entry_text
1
;cod-tools version 3.8.0
Id: cif_guess_AMCSD_atom_types 9581 2023-05-17 12:35:41Z saulius
;
2023-05-18T08:45:31+03:00
;Derived atom types and hydrogen counts
from atom names that follow the AMCSD naming convention
(Wat == water, O-H == hydroxyl).
;

loop_
_cod_related_entry_id
_cod_related_entry_database
_cod_related_entry_code
1 AMCSD 0019602
